data_1503576
loop_
_publ_author_name
'Pandey, Rampal'
'Gupta, Rakesh Kumar'
'Li, Pei-Zhou'
'Xu, Qiang'
'Misra, Arvind'
'Pandey, Daya Shankar'

_publ_section_title
;
 Photoassisted &quot;gate-lock&quot; fluorescence &quot;turn-on&quot; in a
 new Schiff base and coordination ability of E-Z isomers.
;
_journal_issue 2
_journal_name_full 'Organic letters'
_journal_page_first 592
_journal_page_last 595
_journal_paper_doi 10.1021/ol2032043
_journal_volume 14
_journal_year 2012
_chemical_formula_moiety 'C42 H48 N8 Ni2 O4, 4(N O3)'
_chemical_formula_sum 'C42 H48 N12 Ni2 O16'
_chemical_formula_weight 1094.34
_chemical_name_systematic
; 
 ? 
;
_space_group_IT_number 57
_symmetry_cell_setting orthorhombic
_symmetry_space_group_name_Hall '-P 2c 2b'
_symmetry_space_group_name_H-M 'P b c m'
_atom_sites_solution_hydrogens geom
_atom_sites_solution_primary direct
_atom_sites_solution_secondary difmap
_audit_creation_method SHELXL-97
_cell_angle_alpha 90.00
_cell_angle_beta 90.00
_cell_angle_gamma 90.00
_cell_formula_units_Z 4
_cell_length_a 10.164(2)
_cell_length_b 15.148(3)
_cell_length_c 31.248(6)
_cell_measurement_reflns_used 319
_cell_measurement_temperature 293(2)
_cell_measurement_theta_max 26.24
_cell_measurement_theta_min 3.17
_cell_volume 4811.1(16)
_computing_cell_refinement PROCESS-AUTO
_computing_data_collection 'Rigaku IP'
_computing_data_reduction PROCESS-AUTO
_computing_molecular_graphics
;
PLATON (Spek, 2003), ORTEPIII (Burnett & Johnson, 1996) and
ORTEP-3 for
Windows (Farrugia, 1997)
;
_computing_publication_material 'publCIF Westrip, S. P. (2008)'
_computing_structure_refinement 'SHELXL97 (Sheldrick, 1997)'
_computing_structure_solution 'SHELXS97 (Sheldrick, 1997)'
_diffrn_ambient_temperature 293(2)
_diffrn_measured_fraction_theta_full 0.970
_diffrn_measured_fraction_theta_max 0.970
_diffrn_measurement_device_type 'Rigaku ip'
_diffrn_measurement_method '\f and \w'
_diffrn_radiation_monochromator graphite
_diffrn_radiation_source 'fine-focus sealed tube'
_diffrn_radiation_type MoK\a
_diffrn_radiation_wavelength 0.71073
_diffrn_reflns_av_R_equivalents 0.0376
_diffrn_reflns_av_sigmaI/netI 0.0395
_diffrn_reflns_limit_h_max 11
_diffrn_reflns_limit_h_min -9
_diffrn_reflns_limit_k_max 14
_diffrn_reflns_limit_k_min -16
_diffrn_reflns_limit_l_max 33
_diffrn_reflns_limit_l_min -25
_diffrn_reflns_number 6345
_diffrn_reflns_theta_full 25.71
_diffrn_reflns_theta_max 25.71
_diffrn_reflns_theta_min 1.30
_diffrn_standards_interval_time 60
_diffrn_standards_number 4541
_exptl_absorpt_coefficient_mu 0.865
_exptl_absorpt_correction_T_max 0.948
_exptl_absorpt_correction_T_min 0.921
_exptl_absorpt_correction_type multi-scan
_exptl_absorpt_process_details '(SADABS; Sheldrick, 1998)'
_exptl_crystal_colour Red
_exptl_crystal_density_diffrn 1.511
_exptl_crystal_density_meas ?
_exptl_crystal_density_method 'not measured'
_exptl_crystal_description Block
_exptl_crystal_F_000 2272
_exptl_crystal_size_max 0.10
_exptl_crystal_size_mid 0.08
_exptl_crystal_size_min 0.06
_refine_diff_density_max 0.771
_refine_diff_density_min -0.244
_refine_diff_density_rms 0.074
_refine_ls_extinction_method none
_refine_ls_goodness_of_fit_ref 1.091
_refine_ls_hydrogen_treatment mixed
_refine_ls_matrix_type full
_refine_ls_number_parameters 352
_refine_ls_number_reflns 3241
_refine_ls_number_restraints 0
_refine_ls_restrained_S_all 1.091
_refine_ls_R_factor_all 0.0651
_refine_ls_R_factor_gt 0.0454
_refine_ls_shift/su_max 0.002
_refine_ls_shift/su_mean 0.000
_refine_ls_structure_factor_coef Fsqd
_refine_ls_weighting_details 'calc w=1/[\s^2^(Fo^2^)+(0.0865P)^2^+0.6449P] where P=(Fo^2^+2Fc^2^)/3'
_refine_ls_weighting_scheme calc
_refine_ls_wR_factor_gt 0.1243
_refine_ls_wR_factor_ref 0.1454
_reflns_number_gt 2396
_reflns_number_total 4541
_reflns_threshold_expression >2sigma(I)
_cod_data_source_file ol2032043_si_002.cif
_cod_data_source_block 3a
_cod_depositor_comments
;
The following automatic conversions were performed:

'_exptl_absorpt_correction_type' value 'MULTI-SCAN' changed to
'multi-scan' according to
/home/saulius/struct/CIF-dictionaries/cif_core.dic dictionary named
'cif_core.dic' version 2.4.1 from 2010-06-29.

Automatic conversion script
Id: cif_fix_values 1715 2011-07-08 13:25:40Z adriana 

The following automatic conversions were performed:

'_exptl_crystal_density_meas' value 'none' was changed to '?' - the
value is perceived as not measured.

Automatic conversion script
Id: cif_fix_values 3008 2015-01-20 13:52:24Z robertas 
;
_cod_database_code 1503576

loop_
_symmetry_equiv_pos_as_xyz
'x, y, z'
'-x, -y, z+1/2'
'x, -y+1/2, -z'
'-x, y+1/2, -z+1/2'
'-x, -y, -z'
'x, y, -z-1/2'
'-x, y-1/2, z'
'x, -y-1/2, z-1/2'

loop_
_atom_site_label
_atom_site_type_symbol
_atom_site_fract_x
_atom_site_fract_y
_atom_site_fract_z
_atom_site_U_iso_or_equiv
_atom_site_adp_type
_atom_site_occupancy
_atom_site_symmetry_multiplicity
_atom_site_calc_flag
_atom_site_refinement_flags
Ni1 Ni 0.21977(6) 0.23594(4) 0.135989(17) 0.0429(3) Uani 1 1 d .
O2 O 0.1781(4) 0.1176(2) 0.16690(12) 0.0571(10) Uani 1 1 d .
H2A H 0.1610 0.0795 0.1491 0.086 Uiso 1 1 calc R
O1 O 0.3319(4) 0.1595(3) 0.09366(12) 0.0583(10) Uani 1 1 d .
H1A H 0.3690 0.1920 0.0765 0.087 Uiso 1 1 calc R
N1 N 0.0501(4) 0.2192(2) 0.09824(11) 0.0479(9) Uani 1 1 d .
N2 N 0.0745(3) 0.3084(2) 0.17222(10) 0.0421(9) Uani 1 1 d .
N3 N 0.2944(4) 0.3444(2) 0.10372(10) 0.0453(10) Uani 1 1 d .
N4 N 0.3955(3) 0.2630(2) 0.17195(10) 0.0383(8) Uani 1 1 d .
C1 C 0.0389(5) 0.1769(3) 0.06118(15) 0.0626(14) Uani 1 1 d .
H1 H 0.1145 0.1552 0.0481 0.075 Uiso 1 1 calc R
C2 C -0.0822(6) 0.1637(4) 0.04122(17) 0.0761(16) Uani 1 1 d .
H2 H -0.0872 0.1324 0.0157 0.091 Uiso 1 1 calc R
C3 C -0.1933(6) 0.1971(4) 0.05946(19) 0.0787(17) Uani 1 1 d .
H3 H -0.2748 0.1892 0.0465 0.094 Uiso 1 1 calc R
C4 C -0.1827(5) 0.2431(4) 0.09755(19) 0.0702(16) Uani 1 1 d .
H4 H -0.2569 0.2667 0.1106 0.084 Uiso 1 1 calc R
C5 C -0.0608(5) 0.2533(3) 0.11569(15) 0.0526(13) Uani 1 1 d .
C6 C -0.0400(5) 0.3031(3) 0.15519(14) 0.0518(12) Uani 1 1 d .
H6 H -0.1108 0.3314 0.1681 0.062 Uiso 1 1 calc R
C7 C 0.0828(4) 0.3580(3) 0.21168(13) 0.0424(10) Uani 1 1 d .
C8 C 0.1056(4) 0.4491(3) 0.21110(14) 0.0439(11) Uani 1 1 d .
C9 C 0.1152(6) 0.4911(4) 0.2500 0.0480(16) Uani 1 2 d S
H9 H 0.1290 0.5517 0.2500 0.058 Uiso 1 2 calc SR
C11 C 0.0673(6) 0.3117(4) 0.2500 0.0452(15) Uani 1 2 d S
C12 C 0.0289(10) 0.2156(4) 0.2500 0.080(3) Uani 1 2 d S
H12A H 0.0350 0.1927 0.2786 0.120 Uiso 0.50 1 calc PR
H12B H 0.0872 0.1833 0.2316 0.120 Uiso 0.50 1 calc PR
H12C H -0.0598 0.2097 0.2398 0.120 Uiso 0.50 1 calc PR
C10 C 0.1216(5) 0.4983(3) 0.16909(15) 0.0600(13) Uani 1 1 d .
H10A H 0.1185 0.5607 0.1743 0.090 Uiso 1 1 calc R
H10B H 0.0517 0.4820 0.1500 0.090 Uiso 1 1 calc R
H10C H 0.2047 0.4831 0.1564 0.090 Uiso 1 1 calc R
C13 C 0.2418(5) 0.3853(3) 0.06994(14) 0.0564(13) Uani 1 1 d .
H13 H 0.1579 0.3693 0.0610 0.068 Uiso 1 1 calc R
C14 C 0.3084(6) 0.4506(3) 0.04790(15) 0.0674(15) Uani 1 1 d .
H14 H 0.2687 0.4792 0.0250 0.081 Uiso 1 1 calc R
C15 C 0.4335(6) 0.4727(3) 0.06022(15) 0.0704(15) Uani 1 1 d .
H15 H 0.4806 0.5154 0.0453 0.085 Uiso 1 1 calc R
C16 C 0.4883(5) 0.4311(3) 0.09490(13) 0.0561(13) Uani 1 1 d .
H16 H 0.5727 0.4455 0.1040 0.067 Uiso 1 1 calc R
C17 C 0.4160(4) 0.3677(3) 0.11606(12) 0.0415(11) Uani 1 1 d .
C18 C 0.4652(4) 0.3226(3) 0.15423(12) 0.0437(11) Uani 1 1 d .
H18 H 0.5470 0.3373 0.1655 0.052 Uiso 1 1 calc R
C19 C 0.4396(4) 0.2236(3) 0.21163(13) 0.0383(10) Uani 1 1 d .
C20 C 0.4953(4) 0.1394(3) 0.21106(13) 0.0452(11) Uani 1 1 d .
C22 C 0.5245(5) 0.0923(3) 0.16986(15) 0.0685(14) Uani 1 1 d .
H22A H 0.5827 0.0437 0.1753 0.103 Uiso 1 1 calc R
H22B H 0.5654 0.1325 0.1502 0.103 Uiso 1 1 calc R
H22C H 0.4440 0.0706 0.1577 0.103 Uiso 1 1 calc R
C21 C 0.5264(6) 0.1026(4) 0.2500 0.0499(16) Uani 1 2 d S
H21 H 0.5716 0.0492 0.2500 0.060 Uiso 1 2 calc SR
C23 C 0.4203(5) 0.2691(3) 0.2500 0.0353(14) Uani 1 2 d S
C24 C 0.3931(6) 0.3665(3) 0.2500 0.0403(14) Uani 1 2 d S
H24A H 0.3276 0.3798 0.2712 0.060 Uiso 0.50 1 calc PR
H24B H 0.3617 0.3841 0.2223 0.060 Uiso 0.50 1 calc PR
H24C H 0.4725 0.3980 0.2565 0.060 Uiso 0.50 1 calc PR
O7 O 0.7232(4) 0.4329(3) 0.21523(13) 0.0960(13) Uani 1 1 d .
O6 O 0.7830(5) 0.5489(4) 0.2500 0.0708(14) Uani 1 2 d S
N6 N 0.7427(6) 0.4695(5) 0.2500 0.0637(16) Uani 1 2 d S
O9 O 0.3173(8) 0.2500 0.0000 0.0892(18) Uani 1 2 d S
O8 O 0.4928(5) 0.2208(4) 0.03178(14) 0.1157(17) Uani 1 1 d .
N7 N 0.4360(8) 0.2500 0.0000 0.0735(19) Uani 1 2 d S
O3 O 0.8245(5) 0.4704(3) 0.11271(12) 0.1020(15) Uani 1 1 d .
O4 O 0.7619(4) 0.5060(3) 0.05140(13) 0.0968(14) Uani 1 1 d .
O5 O 0.9328(5) 0.4282(3) 0.05806(17) 0.1258(18) Uani 1 1 d .
N5 N 0.8427(5) 0.4674(3) 0.07387(14) 0.0609(11) Uani 1 1 d .
H2B H 0.197(6) 0.108(4) 0.1879(15) 0.07(2) Uiso 1 1 d .
H1B H 0.317(6) 0.118(4) 0.0867(18) 0.07(2) Uiso 1 1 d .

loop_
_atom_site_aniso_label
_atom_site_aniso_U_11
_atom_site_aniso_U_22
_atom_site_aniso_U_33
_atom_site_aniso_U_23
_atom_site_aniso_U_13
_atom_site_aniso_U_12
Ni1 0.0440(4) 0.0424(4) 0.0421(4) -0.0012(3) -0.0015(2) -0.0023(3)
O2 0.069(2) 0.050(2) 0.052(2) -0.0030(18) -0.005(2) -0.0075(17)
O1 0.068(3) 0.053(3) 0.053(2) -0.0061(19) 0.0061(17) -0.002(2)
N1 0.049(3) 0.051(2) 0.045(2) -0.0030(19) -0.0073(19) -0.0008(19)
N2 0.042(2) 0.040(2) 0.045(2) 0.0059(18) -0.0016(18) -0.0001(17)
N3 0.052(3) 0.045(2) 0.039(2) -0.0013(18) 0.0019(18) 0.0005(19)
N4 0.041(2) 0.0331(19) 0.0408(19) -0.0032(17) 0.0023(17) 0.0028(17)
C1 0.065(4) 0.064(3) 0.059(3) -0.010(3) -0.013(3) 0.001(3)
C2 0.078(4) 0.087(4) 0.062(3) -0.011(3) -0.022(3) -0.011(3)
C3 0.065(4) 0.085(4) 0.086(4) -0.008(4) -0.029(3) -0.006(3)
C4 0.051(4) 0.088(4) 0.072(4) -0.005(3) -0.009(3) -0.001(3)
C5 0.052(4) 0.052(3) 0.053(3) 0.005(2) -0.007(3) -0.002(2)
C6 0.054(3) 0.048(3) 0.053(3) 0.004(2) 0.006(2) 0.007(2)
C7 0.041(3) 0.038(3) 0.048(2) 0.001(2) -0.001(2) 0.003(2)
C8 0.034(3) 0.039(3) 0.059(3) 0.008(2) 0.000(2) 0.006(2)
C9 0.048(4) 0.028(3) 0.068(4) 0.000 0.000 0.009(3)
C11 0.048(4) 0.042(4) 0.046(4) 0.000 0.000 0.002(3)
C12 0.150(8) 0.039(4) 0.051(4) 0.000 0.000 -0.025(5)
C10 0.064(3) 0.044(3) 0.072(3) 0.012(3) 0.000(3) 0.003(2)
C13 0.069(3) 0.057(3) 0.043(3) 0.001(3) -0.004(2) 0.004(3)
C14 0.095(5) 0.060(3) 0.047(3) 0.010(3) -0.003(3) -0.001(3)
C15 0.099(5) 0.065(3) 0.047(3) 0.007(3) 0.014(3) -0.016(3)
C16 0.067(3) 0.057(3) 0.044(2) -0.002(3) 0.007(2) -0.016(3)
C17 0.045(3) 0.042(3) 0.037(2) -0.004(2) 0.005(2) -0.003(2)
C18 0.042(3) 0.046(3) 0.043(2) -0.006(2) 0.003(2) -0.001(2)
C19 0.038(3) 0.035(2) 0.042(2) 0.001(2) -0.0008(19) 0.0066(19)
C20 0.048(3) 0.035(2) 0.053(2) -0.007(2) 0.001(2) 0.003(2)
C22 0.080(4) 0.058(3) 0.067(3) -0.016(3) -0.004(3) 0.024(3)
C21 0.052(4) 0.033(4) 0.065(4) 0.000 0.000 0.013(3)
C23 0.030(3) 0.028(3) 0.048(4) 0.000 0.000 -0.001(3)
C24 0.050(4) 0.030(3) 0.041(3) 0.000 0.000 0.002(3)
O7 0.100(3) 0.102(3) 0.086(3) -0.033(3) 0.003(2) -0.005(3)
O6 0.067(4) 0.076(4) 0.070(3) 0.000 0.000 0.000(3)
N6 0.056(4) 0.063(5) 0.072(5) 0.000 0.000 0.008(3)
O9 0.088(5) 0.101(5) 0.079(4) -0.015(3) 0.000 0.000
O8 0.078(3) 0.188(5) 0.081(3) 0.039(3) -0.011(3) 0.015(3)
N7 0.057(5) 0.102(6) 0.062(4) -0.001(4) 0.000 0.000
O3 0.160(5) 0.088(3) 0.058(3) -0.021(2) -0.014(2) 0.008(3)
O4 0.096(3) 0.116(4) 0.079(3) 0.026(3) -0.018(2) 0.006(3)
O5 0.107(4) 0.116(4) 0.155(4) -0.015(3) 0.036(3) 0.039(3)
N5 0.071(3) 0.057(3) 0.055(3) -0.006(2) -0.005(2) 0.008(2)

loop_
_atom_type_symbol
_atom_type_description
_atom_type_scat_dispersion_real
_atom_type_scat_dispersion_imag
_atom_type_scat_source
C C 0.0033 0.0016 'International Tables Vol C Tables 4.2.6.8 and 6.1.1.4'
H H 0.0000 0.0000 'International Tables Vol C Tables 4.2.6.8 and 6.1.1.4'
N N 0.0061 0.0033 'International Tables Vol C Tables 4.2.6.8 and 6.1.1.4'
Ni Ni 0.3393 1.1124 'International Tables Vol C Tables 4.2.6.8 and 6.1.1.4'
O O 0.0106 0.0060 'International Tables Vol C Tables 4.2.6.8 and 6.1.1.4'

loop_
_geom_angle_atom_site_label_1
_geom_angle_atom_site_label_2
_geom_angle_atom_site_label_3
_geom_angle
_geom_angle_site_symmetry_1
_geom_angle_site_symmetry_3
N3 Ni1 O2 169.77(15) . .
N3 Ni1 O1 86.08(15) . .
O2 Ni1 O1 85.85(15) . .
N3 Ni1 N1 97.07(14) . .
O2 Ni1 N1 89.40(14) . .
O1 Ni1 N1 91.46(15) . .
N3 Ni1 N4 78.38(13) . .
O2 Ni1 N4 95.22(14) . .
O1 Ni1 N4 89.06(14) . .
N1 Ni1 N4 175.38(13) . .
N3 Ni1 N2 95.89(13) . .
O2 Ni1 N2 93.18(13) . .
O1 Ni1 N2 169.59(15) . .
N1 Ni1 N2 78.15(14) . .
N4 Ni1 N2 101.36(13) . .
Ni1 O2 H2A 109.5 . .
Ni1 O2 H2B 124(5) . .
H2A O2 H2B 123.5 . .
Ni1 O1 H1A 109.5 . .
Ni1 O1 H1B 126(5) . .
H1A O1 H1B 116.6 . .
C1 N1 C5 117.7(4) . .
C1 N1 Ni1 128.1(3) . .
C5 N1 Ni1 114.2(3) . .
C6 N2 C7 116.1(4) . .
C6 N2 Ni1 111.8(3) . .
C7 N2 Ni1 132.1(3) . .
C13 N3 C17 118.3(4) . .
C13 N3 Ni1 127.3(3) . .
C17 N3 Ni1 113.9(3) . .
C18 N4 C19 119.5(4) . .
C18 N4 Ni1 111.7(3) . .
C19 N4 Ni1 128.8(3) . .
N1 C1 C2 122.3(5) . .
N1 C1 H1 118.9 . .
C2 C1 H1 118.9 . .
C3 C2 C1 119.4(5) . .
C3 C2 H2 120.3 . .
C1 C2 H2 120.3 . .
C2 C3 C4 118.9(5) . .
C2 C3 H3 120.6 . .
C4 C3 H3 120.6 . .
C5 C4 C3 118.9(5) . .
C5 C4 H4 120.6 . .
C3 C4 H4 120.6 . .
N1 C5 C4 122.8(5) . .
N1 C5 C6 114.6(4) . .
C4 C5 C6 122.5(5) . .
N2 C6 C5 120.9(4) . .
N2 C6 H6 119.5 . .
C5 C6 H6 119.5 . .
C11 C7 C8 121.7(4) . .
C11 C7 N2 117.6(4) . .
C8 C7 N2 120.7(4) . .
C9 C8 C7 117.1(4) . .
C9 C8 C10 122.0(4) . .
C7 C8 C10 120.8(4) . .
C8 C9 C8 124.2(6) . 6_556
C8 C9 H9 117.9 . .
C8 C9 H9 117.9 6_556 .
C7 C11 C7 118.1(5) 6_556 .
C7 C11 C12 120.9(3) 6_556 .
C7 C11 C12 120.9(3) . .
C11 C12 H12A 109.5 . .
C11 C12 H12B 109.5 . .
H12A C12 H12B 109.5 . .
C11 C12 H12C 109.5 . .
H12A C12 H12C 109.5 . .
H12B C12 H12C 109.5 . .
C8 C10 H10A 109.5 . .
C8 C10 H10B 109.5 . .
H10A C10 H10B 109.5 . .
C8 C10 H10C 109.5 . .
H10A C10 H10C 109.5 . .
H10B C10 H10C 109.5 . .
N3 C13 C14 122.0(5) . .
N3 C13 H13 119.0 . .
C14 C13 H13 119.0 . .
C15 C14 C13 119.3(5) . .
C15 C14 H14 120.3 . .
C13 C14 H14 120.3 . .
C14 C15 C16 119.1(5) . .
C14 C15 H15 120.5 . .
C16 C15 H15 120.5 . .
C15 C16 C17 118.9(5) . .
C15 C16 H16 120.5 . .
C17 C16 H16 120.5 . .
N3 C17 C16 122.4(4) . .
N3 C17 C18 115.2(4) . .
C16 C17 C18 122.3(4) . .
N4 C18 C17 119.7(4) . .
N4 C18 H18 120.2 . .
C17 C18 H18 120.2 . .
C20 C19 C23 121.3(4) . .
C20 C19 N4 119.5(4) . .
C23 C19 N4 119.2(3) . .
C21 C20 C19 116.9(4) . .
C21 C20 C22 121.3(4) . .
C19 C20 C22 121.7(4) . .
C20 C22 H22A 109.5 . .
C20 C22 H22B 109.5 . .
H22A C22 H22B 109.5 . .
C20 C22 H22C 109.5 . .
H22A C22 H22C 109.5 . .
H22B C22 H22C 109.5 . .
C20 C21 C20 124.4(5) . 6_556
C20 C21 H21 117.8 . .
C20 C21 H21 117.8 6_556 .
C19 C23 C19 118.2(5) . 6_556
C19 C23 C24 120.7(2) . .
C19 C23 C24 120.7(2) 6_556 .
C23 C24 H24A 109.5 . .
C23 C24 H24B 109.5 . .
H24A C24 H24B 109.5 . .
C23 C24 H24C 109.5 . .
H24A C24 H24C 109.5 . .
H24B C24 H24C 109.5 . .
O7 N6 O7 123.0(7) . 6_556
O7 N6 O6 118.5(4) . .
O7 N6 O6 118.5(4) 6_556 .
O9 N7 O8 118.0(4) . .
O9 N7 O8 118.0(4) . 3
O8 N7 O8 124.0(8) . 3
O5 N5 O4 120.8(5) . .
O5 N5 O3 122.7(5) . .
O4 N5 O3 116.5(5) . .

loop_
_geom_bond_atom_site_label_1
_geom_bond_atom_site_label_2
_geom_bond_distance
_geom_bond_site_symmetry_2
Ni1 N3 2.072(4) .
Ni1 O2 2.080(4) .
Ni1 O1 2.095(4) .
Ni1 N1 2.105(4) .
Ni1 N4 2.149(3) .
Ni1 N2 2.160(3) .
O2 H2A 0.8200 .
O2 H2B 0.70(5) .
O1 H1A 0.8200 .
O1 H1B 0.69(5) .
N1 C1 1.328(5) .
N1 C5 1.354(6) .
N2 C6 1.282(5) .
N2 C7 1.447(5) .
N3 C13 1.335(5) .
N3 C17 1.342(5) .
N4 C18 1.274(5) .
N4 C19 1.448(5) .
C1 C2 1.395(7) .
C1 H1 0.9300 .
C2 C3 1.362(8) .
C2 H2 0.9300 .
C3 C4 1.383(8) .
C3 H3 0.9300 .
C4 C5 1.371(7) .
C4 H4 0.9300 .
C5 C6 1.462(6) .
C6 H6 0.9300 .
C7 C11 1.397(5) .
C7 C8 1.399(6) .
C8 C9 1.375(5) .
C8 C10 1.518(6) .
C9 C8 1.375(5) 6_556
C9 H9 0.9300 .
C11 C7 1.397(5) 6_556
C11 C12 1.506(9) .
C12 H12A 0.9600 .
C12 H12B 0.9600 .
C12 H12C 0.9600 .
C10 H10A 0.9600 .
C10 H10B 0.9600 .
C10 H10C 0.9600 .
C13 C14 1.382(7) .
C13 H13 0.9300 .
C14 C15 1.370(7) .
C14 H14 0.9300 .
C15 C16 1.372(6) .
C15 H15 0.9300 .
C16 C17 1.379(6) .
C16 H16 0.9300 .
C17 C18 1.462(6) .
C18 H18 0.9300 .
C19 C20 1.395(5) .
C19 C23 1.397(5) .
C20 C21 1.376(5) .
C20 C22 1.502(6) .
C22 H22A 0.9600 .
C22 H22B 0.9600 .
C22 H22C 0.9600 .
C21 C20 1.376(5) 6_556
C21 H21 0.9300 .
C23 C19 1.397(5) 6_556
C23 C24 1.502(7) .
C24 H24A 0.9600 .
C24 H24B 0.9600 .
C24 H24C 0.9600 .
O7 N6 1.236(5) .
O6 N6 1.271(7) .
N6 O7 1.236(5) 6_556
O9 N7 1.207(8) .
O8 N7 1.231(5) .
N7 O8 1.231(5) 3
O3 N5 1.229(5) .
O4 N5 1.228(5) .
O5 N5 1.198(5) .

loop_
_geom_torsion_atom_site_label_1
_geom_torsion_atom_site_label_2
_geom_torsion_atom_site_label_3
_geom_torsion_atom_site_label_4
_geom_torsion
_geom_torsion_site_symmetry_4
N3 Ni1 N1 C1 83.7(4) .
O2 Ni1 N1 C1 -88.4(4) .
O1 Ni1 N1 C1 -2.6(4) .
N2 Ni1 N1 C1 178.2(4) .
N3 Ni1 N1 C5 -99.4(3) .
O2 Ni1 N1 C5 88.5(3) .
O1 Ni1 N1 C5 174.4(3) .
N2 Ni1 N1 C5 -4.8(3) .
N3 Ni1 N2 C6 98.8(3) .
O2 Ni1 N2 C6 -85.9(3) .
O1 Ni1 N2 C6 -1.6(9) .
N1 Ni1 N2 C6 2.8(3) .
N4 Ni1 N2 C6 178.1(3) .
N3 Ni1 N2 C7 -83.2(3) .
O2 Ni1 N2 C7 92.1(3) .
O1 Ni1 N2 C7 176.4(7) .
N1 Ni1 N2 C7 -179.2(4) .
N4 Ni1 N2 C7 -3.9(3) .
O2 Ni1 N3 C13 129.1(8) .
O1 Ni1 N3 C13 91.2(4) .
N1 Ni1 N3 C13 0.2(4) .
N4 Ni1 N3 C13 -179.0(4) .
N2 Ni1 N3 C13 -78.6(4) .
O2 Ni1 N3 C17 -42.8(9) .
O1 Ni1 N3 C17 -80.7(3) .
N1 Ni1 N3 C17 -171.7(3) .
N4 Ni1 N3 C17 9.1(3) .
N2 Ni1 N3 C17 109.5(3) .
N3 Ni1 N4 C18 -7.4(3) .
O2 Ni1 N4 C18 164.6(3) .
O1 Ni1 N4 C18 78.8(3) .
N2 Ni1 N4 C18 -101.1(3) .
N3 Ni1 N4 C19 172.4(3) .
O2 Ni1 N4 C19 -15.6(3) .
O1 Ni1 N4 C19 -101.4(3) .
N2 Ni1 N4 C19 78.7(3) .
C5 N1 C1 C2 -2.8(7) .
Ni1 N1 C1 C2 174.1(4) .
N1 C1 C2 C3 1.8(8) .
C1 C2 C3 C4 -0.2(9) .
C2 C3 C4 C5 -0.1(9) .
C1 N1 C5 C4 2.4(7) .
Ni1 N1 C5 C4 -174.9(4) .
C1 N1 C5 C6 -176.7(4) .
Ni1 N1 C5 C6 6.0(5) .
C3 C4 C5 N1 -1.0(8) .
C3 C4 C5 C6 178.1(5) .
C7 N2 C6 C5 -178.9(4) .
Ni1 N2 C6 C5 -0.5(5) .
N1 C5 C6 N2 -3.7(6) .
C4 C5 C6 N2 177.2(4) .
C6 N2 C7 C11 91.3(5) .
Ni1 N2 C7 C11 -86.6(5) .
C6 N2 C7 C8 -88.7(5) .
Ni1 N2 C7 C8 93.4(4) .
C11 C7 C8 C9 1.4(7) .
N2 C7 C8 C9 -178.5(4) .
C11 C7 C8 C10 -179.7(4) .
N2 C7 C8 C10 0.3(6) .
C7 C8 C9 C8 1.0(9) 6_556
C10 C8 C9 C8 -177.9(4) 6_556
C8 C7 C11 C7 -3.7(8) 6_556
N2 C7 C11 C7 176.3(3) 6_556
C8 C7 C11 C12 173.6(6) .
N2 C7 C11 C12 -6.4(8) .
C17 N3 C13 C14 -0.5(6) .
Ni1 N3 C13 C14 -172.1(4) .
N3 C13 C14 C15 1.8(7) .
C13 C14 C15 C16 -1.8(8) .
C14 C15 C16 C17 0.6(7) .
C13 N3 C17 C16 -0.7(6) .
Ni1 N3 C17 C16 172.0(3) .
C13 N3 C17 C18 177.7(4) .
Ni1 N3 C17 C18 -9.6(4) .
C15 C16 C17 N3 0.7(7) .
C15 C16 C17 C18 -177.7(4) .
C19 N4 C18 C17 -175.1(3) .
Ni1 N4 C18 C17 4.7(5) .
N3 C17 C18 N4 3.1(6) .
C16 C17 C18 N4 -178.4(4) .
C18 N4 C19 C20 -103.3(5) .
Ni1 N4 C19 C20 77.0(5) .
C18 N4 C19 C23 79.6(5) .
Ni1 N4 C19 C23 -100.2(4) .
C23 C19 C20 C21 1.8(7) .
N4 C19 C20 C21 -175.3(4) .
C23 C19 C20 C22 -176.0(5) .
N4 C19 C20 C22 6.8(6) .
C19 C20 C21 C20 6.3(9) 6_556
C22 C20 C21 C20 -175.8(4) 6_556
C20 C19 C23 C19 -9.3(8) 6_556
N4 C19 C23 C19 167.8(3) 6_556
C20 C19 C23 C24 164.4(5) .
N4 C19 C23 C24 -18.4(7) .
